data_2012272
loop_
_publ_author_name
'Garden, Simon J.'
'Glidewell, Christopher'
'Low, John N.'
'McWilliam, Susan A.'
'Pinto, Angelo C.'
'Skakle, Janet M. S.'
'Torres, Jose C.'
'Wardell, James L.'

_publ_section_title
;
 4-Iodo-2-methyl-5-nitroaniline exhibits neither strong hydrogen
 bonding nor intermolecular I&#x00B7;&#x00B7;&#x00B7;nitro interactions
;
_journal_issue 10
_journal_name_full 'Acta Crystallographica Section C'
_journal_page_first 1212
_journal_page_last 1214
_journal_paper_doi 10.1107/S0108270101013373
_journal_volume 57
_journal_year 2001
_chemical_formula_iupac 'C7 H7 I N2 O2'
_chemical_formula_moiety 'C7 H7 I N2 O2'
_chemical_formula_sum 'C7 H7 I N2 O2'
_chemical_formula_weight 278.05
_chemical_melting_point 378
_chemical_name_systematic
;
4-Iodo-2-methyl-5-nitroaniline
;
_space_group_IT_number 14
_symmetry_cell_setting monoclinic
_symmetry_space_group_name_Hall '-P 2yn'
_symmetry_space_group_name_H-M 'P 1 21/n 1'
_cell_angle_alpha 90
_cell_angle_beta 109.8350(10)
_cell_angle_gamma 90
_cell_formula_units_Z 4
_cell_length_a 13.5264(7)
_cell_length_b 4.2773(2)
_cell_length_c 16.3725(8)
_cell_measurement_reflns_used 2552
_cell_measurement_temperature 150(2)
_cell_measurement_theta_max 30.80
_cell_measurement_theta_min 1.70
_cell_volume 891.06(8)
_computing_cell_refinement 'DENZO-SMN (Otwinowski & Minor, 1997)'
_computing_data_collection 'KappaCCD Server Software (Nonius, 1997)'
_computing_data_reduction DENZO-SMN
_computing_molecular_graphics 'PLATON (Spek, 2001)'
_computing_publication_material 'SHELXL97 (Sheldrick, 1997) and PRPKAPPA (Ferguson, 1999)'
_computing_structure_refinement 'SHELXL97 (Sheldrick, 1997)'
_computing_structure_solution 'SHELXS97 (Sheldrick, 1997)'
_diffrn_ambient_temperature 150(2)
_diffrn_measured_fraction_theta_full .997
_diffrn_measured_fraction_theta_max .915
_diffrn_measurement_device_type 'Nonius KappaCCD'
_diffrn_measurement_method '\f scans, and \w scans with \k offsets'
_diffrn_radiation_monochromator graphite
_diffrn_radiation_source 'fine-focus sealed X-ray tube'
_diffrn_radiation_type 'Mo K\a'
_diffrn_radiation_wavelength .71073
_diffrn_reflns_av_R_equivalents .0212
_diffrn_reflns_av_sigmaI/netI .0181
_diffrn_reflns_limit_h_max 19
_diffrn_reflns_limit_h_min -17
_diffrn_reflns_limit_k_max 6
_diffrn_reflns_limit_k_min -6
_diffrn_reflns_limit_l_max 11
_diffrn_reflns_limit_l_min -23
_diffrn_reflns_number 7521
_diffrn_reflns_theta_full 27.50
_diffrn_reflns_theta_max 30.80
_diffrn_reflns_theta_min 1.70
_diffrn_standards_decay_% negligible
_exptl_absorpt_coefficient_mu 3.555
_exptl_absorpt_correction_T_max .842
_exptl_absorpt_correction_T_min .415
_exptl_absorpt_correction_type multi-scan
_exptl_absorpt_process_details '(DENZO-SMN; Otwinowski & Minor, 1997)'
_exptl_crystal_colour yellow
_exptl_crystal_density_diffrn 2.073
_exptl_crystal_density_method 'not measured'
_exptl_crystal_description needle
_exptl_crystal_F_000 528
_exptl_crystal_size_max .30
_exptl_crystal_size_mid .05
_exptl_crystal_size_min .05
_refine_diff_density_max 1.647
_refine_diff_density_min -.879
_refine_ls_extinction_method none
_refine_ls_goodness_of_fit_ref 1.058
_refine_ls_hydrogen_treatment constr
_refine_ls_matrix_type full
_refine_ls_number_parameters 129
_refine_ls_number_reflns 2552
_refine_ls_number_restraints 0
_refine_ls_restrained_S_all 1.058
_refine_ls_R_factor_all .0351
_refine_ls_R_factor_gt .0304
_refine_ls_shift/su_max .001
_refine_ls_shift/su_mean .000
_refine_ls_structure_factor_coef Fsqd
_refine_ls_weighting_details 'w = 1/[\s^2^(Fo^2^)+(0.0411P)^2^+1.2042P] where P = (Fo^2^+2Fc^2^)/3'
_refine_ls_weighting_scheme calc
_refine_ls_wR_factor_ref .0863
_reflns_number_gt 2243
_reflns_number_total 2552
_reflns_threshold_expression I>2\s(I)
_cod_data_source_file gg1080.cif
_cod_data_source_block I
_cod_depositor_comments
;
The following automatic conversions were performed:

'_exptl_absorpt_correction_type' value 'Multi-scan' changed to
'multi-scan' according to
/home/saulius/struct/CIF-dictionaries/cif_core.dic dictionary named
'cif_core.dic' version 2.4.1 from 2010-06-29.

Automatic conversion script
Id: cif_fix_values 1715 2011-07-08 13:25:40Z adriana 
;
_cod_original_sg_symbol_H-M 'P 21/n'
_cod_database_code 2012272
_cod_database_fobs_code 2012272

loop_
_symmetry_equiv_pos_as_xyz
'x, y, z'
'-x+1/2, y+1/2, -z+1/2'
'-x, -y, -z'
'x+1/2, -y+1/2, z+1/2'

loop_
_atom_site_label
_atom_site_fract_x
_atom_site_fract_y
_atom_site_fract_z
_atom_site_U_iso_or_equiv
_atom_site_adp_type
_atom_site_calc_flag
_atom_site_refinement_flags
_atom_site_occupancy
_atom_site_disorder_assembly
_atom_site_disorder_group
_atom_site_type_symbol
C1 .2051(2) .3105(8) -.13103(19) .0379(6) Uani d . 1 . . C
C2 .1255(2) .4752(8) -.1124(2) .0409(6) Uani d . 1 . . C
C3 .1456(2) .5994(8) -.0304(2) .0414(6) Uani d . 1 . . C
C4 .2426(2) .5756(7) .03505(19) .0377(6) Uani d . 1 . . C
C5 .3211(2) .4137(8) .01510(18) .0371(6) Uani d . 1 A . C
C6 .3035(3) .2823(8) -.0657(2) .0405(7) Uani d . 1 . . C
N1 .1888(3) .1926(8) -.2136(2) .0528(8) Uani d . 1 . . N
C7 .0187(3) .5155(12) -.1811(3) .0615(10) Uani d . 1 . . C
I1 .253476(19) .78094(6) .153999(14) .04779(10) Uani d . 1 . . I
N2 .4275(2) .3717(9) .07844(18) .0486(7) Uani d . 1 . . N
O1A .4656(6) .570(3) .1318(5) .072(2) Uani d P .50 A 1 O
O2A .4692(5) .1125(19) .0764(4) .0672(17) Uani d P .50 A 1 O
O1B .4447(6) .437(3) .1538(5) .071(2) Uani d P .50 A 2 O
O2B .4984(5) .299(2) .0523(6) .079(2) Uani d P .50 A 2 O
H3 .0917 .7038 -.0186 .050 Uiso calc R 1 . . H
H6 .3572 .1743 -.0768 .049 Uiso calc R 1 . . H
H11 .2393 .1013 -.2249 .063 Uiso calc R 1 . . H
H12 .1282 .2109 -.2534 .063 Uiso calc R 1 . . H
H71 -.0155 .3160 -.1945 .092 Uiso calc R 1 . . H
H72 .0267 .6024 -.2326 .092 Uiso calc R 1 . . H
H73 -.0231 .6539 -.1600 .092 Uiso calc R 1 . . H

loop_
_atom_site_aniso_label
_atom_site_aniso_U_11
_atom_site_aniso_U_22
_atom_site_aniso_U_33
_atom_site_aniso_U_12
_atom_site_aniso_U_13
_atom_site_aniso_U_23
C1 .0405(14) .0444(16) .0263(13) -.0061(12) .0079(11) .0018(11)
C2 .0342(13) .0506(17) .0324(14) -.0021(12) .0039(11) .0055(12)
C3 .0368(14) .0484(17) .0377(15) .0030(13) .0111(12) .0041(13)
C4 .0420(14) .0405(15) .0301(13) -.0026(12) .0116(11) .0032(11)
C5 .0326(13) .0453(16) .0291(12) -.0029(11) .0047(10) .0057(12)
C6 .0360(14) .0494(17) .0341(15) .0016(12) .0094(12) .0021(12)
N1 .0499(16) .073(2) .0305(14) -.0046(14) .0066(12) -.0095(13)
C7 .0405(17) .082(3) .049(2) .0037(18) -.0017(14) .002(2)
I1 .05915(16) .05196(15) .03392(13) -.00600(9) .01796(10) -.00378(8)
N2 .0399(14) .0678(19) .0320(13) .0011(14) .0043(11) .0027(13)
O1A .040(3) .116(8) .050(5) -.012(4) .003(3) -.026(5)
O2A .050(3) .086(5) .056(3) .024(3) .006(3) .009(3)
O1B .050(4) .108(8) .040(4) .012(4) -.003(3) -.003(4)
O2B .037(3) .126(7) .068(5) .007(3) .010(3) -.012(4)

loop_
_atom_type_symbol
_atom_type_description
_atom_type_scat_dispersion_real
_atom_type_scat_dispersion_imag
_atom_type_scat_source
C C .0033 .0016 'International Tables Vol C Tables 4.2.6.8 and 6.1.1.4'
H H .0000 .0000 'International Tables Vol C Tables 4.2.6.8 and 6.1.1.4'
I I -.4742 1.8119 'International Tables Vol C Tables 4.2.6.8 and 6.1.1.4'
N N .0061 .0033 'International Tables Vol C Tables 4.2.6.8 and 6.1.1.4'
O O .0106 .0060 'International Tables Vol C Tables 4.2.6.8 and 6.1.1.4'

loop_
_geom_angle_atom_site_label_1
_geom_angle_atom_site_label_2
_geom_angle_atom_site_label_3
_geom_angle
_geom_angle_publ_flag
N1 C1 C6 120.5(3) no
N1 C1 C2 120.9(3) no
C6 C1 C2 118.5(3) no
C3 C2 C1 119.4(3) no
C3 C2 C7 120.3(3) no
C1 C2 C7 120.4(3) no
C2 C3 C4 123.1(3) no
C2 C3 H3 118.5 no
C4 C3 H3 118.5 no
C3 C4 C5 116.7(3) no
I1 C4 C3 115.9(2) y
I1 C4 C5 127.3(2) y
C6 C5 C4 121.9(3) no
N2 C5 C6 115.8(3) y
N2 C5 C4 122.4(3) y
C5 C6 C1 120.4(3) no
C5 C6 H6 119.8 no
C1 C6 H6 119.8 no
C1 N1 H11 120.0 no
C1 N1 H12 120.0 no
H11 N1 H12 120.0 no
C2 C7 H71 109.5 no
C2 C7 H72 109.5 no
H71 C7 H72 109.5 no
C2 C7 H73 109.5 no
H71 C7 H73 109.5 no
H72 C7 H73 109.5 no
O1B N2 O2B 121.1(6) no
O1A N2 O2A 124.1(6) no
O1A N2 C5 120.1(5) no
O1B N2 C5 119.7(5) no
O2B N2 C5 118.8(4) no
O2A N2 C5 115.6(4) no

loop_
_geom_bond_atom_site_label_1
_geom_bond_atom_site_label_2
_geom_bond_site_symmetry_2
_geom_bond_distance
_geom_bond_publ_flag
C1 C2 . 1.405(5) y
C2 C3 . 1.382(5) y
C3 C4 . 1.387(4) y
C4 C5 . 1.396(4) y
C5 C6 . 1.382(5) y
C6 C1 . 1.401(4) y
C2 C7 . 1.510(4) y
C4 I1 . 2.095(3) y
C1 N1 . 1.388(4) y
C5 N2 . 1.472(4) y
N2 O1A . 1.202(9) y
N2 O1B . 1.208(8) y
N2 O2A . 1.250(8) y
N2 O2B . 1.217(8) y
C3 H3 . .9300 no
C6 H6 . .9300 no
N1 H11 . .8600 no
N1 H12 . .8600 no
C7 H71 . .9600 no
C7 H72 . .9600 no
C7 H73 . .9600 no

loop_
_geom_hbond_atom_site_label_D
_geom_hbond_atom_site_label_H
_geom_hbond_atom_site_label_A
_geom_hbond_site_symmetry_A
_geom_hbond_distance_DH
_geom_hbond_distance_HA
_geom_hbond_distance_DA
_geom_hbond_angle_DHA
_geom_hbond_publ_flag
N1 H12 O1B 4_454 .86 2.51 3.325(9) 158 yes
N1 H12 O1A 4_454 .86 2.65 3.406(9) 148 yes
N1 H11 N1 2_544 .86 2.38 3.174(5) 153 yes

loop_
_geom_torsion_atom_site_label_1
_geom_torsion_atom_site_label_2
_geom_torsion_atom_site_label_3
_geom_torsion_atom_site_label_4
_geom_torsion
_geom_torsion_publ_flag
N1 C1 C2 C3 -177.6(3) no
C6 C1 C2 C3 -1.0(5) no
N1 C1 C2 C7 2.6(5) no
C6 C1 C2 C7 179.2(3) no
C1 C2 C3 C4 1.4(5) no
C7 C2 C3 C4 -178.8(3) no
C2 C3 C4 C5 -.8(5) no
C2 C3 C4 I1 -179.7(3) no
C3 C4 C5 C6 -.2(5) no
I1 C4 C5 C6 178.5(2) no
C3 C4 C5 N2 179.9(3) no
I1 C4 C5 N2 -1.4(4) no
C4 C5 C6 C1 .5(5) no
N2 C5 C6 C1 -179.5(3) no
N1 C1 C6 C5 176.7(3) no
C2 C1 C6 C5 .1(5) no
C6 C5 N2 O1A 147.6(6) no
C4 C5 N2 O1A -32.5(7) y
C4 C5 N2 O2A 142.2(5) y
C6 C5 N2 O1B -168.7(6) no
C4 C5 N2 O1B 11.2(8) y
C4 C5 N2 O2B -162.1(6) y
C6 C5 N2 O2B 17.9(7) no
C6 C5 N2 O2A -37.8(6) no
